data_1560949
loop_
_publ_author_name
'Xu, Chaoran'
'Qiao, Jianglin'
'Dong, Shunxi'
'Zhou, Yuqiao'
'Liu, Xiaohua'
'Feng, Xiaoming'

_publ_section_title
;
 Asymmetric synthesis of dihydro-1,3-dioxepines by Rh(II)/Sm(III) relay
 catalytic three-component tandem [4+3]-cycloaddition
;
_journal_name_full 'Chemical Science'
_journal_paper_doi 10.1039/D1SC01019K
_journal_year 2021
_chemical_formula_moiety 'C28 H26 O6'
_chemical_formula_sum 'C28 H26 O6'
_chemical_formula_weight 458.49
_space_group_crystal_system trigonal
_space_group_IT_number 148
_space_group_name_Hall '-R 3'
_space_group_name_H-M_alt 'R -3 :H'
_atom_sites_solution_hydrogens geom
_atom_sites_solution_primary dual
_audit_creation_method SHELXL-2018/3
_audit_update_record
;
2020-11-25 deposited with the CCDC.	2021-03-08 downloaded from the CCDC.
;
_cell_angle_alpha 90
_cell_angle_beta 90
_cell_angle_gamma 120
_cell_formula_units_Z 18
_cell_length_a 34.7546(9)
_cell_length_b 34.7546(9)
_cell_length_c 9.9252(4)
_cell_measurement_reflns_used 9114
_cell_measurement_temperature 148(2)
_cell_measurement_theta_max 68.26
_cell_measurement_theta_min 4.41
_cell_volume 10382.3(6)
_computing_cell_refinement 'Bruker SAINT'
_computing_data_collection 'Bruker APEX3'
_computing_data_reduction 'Bruker SAINT'
_computing_molecular_graphics 'Bruker SHELXTL'
_computing_publication_material 'Bruker SHELXTL'
_computing_structure_refinement 'SHELXL-2018/3 (Sheldrick, 2018)'
_computing_structure_solution 'SHELXT (Sheldrick 2008)'
_diffrn_ambient_temperature 148(2)
_diffrn_measured_fraction_theta_full 0.987
_diffrn_measured_fraction_theta_max 0.987
_diffrn_measurement_device_type 'Bruker D8 Venture Photon II'
_diffrn_measurement_method '\f and \w scans'
_diffrn_radiation_type CuK\a
_diffrn_radiation_wavelength 1.54178
_diffrn_reflns_av_R_equivalents 0.0457
_diffrn_reflns_av_unetI/netI 0.0176
_diffrn_reflns_Laue_measured_fraction_full 0.987
_diffrn_reflns_Laue_measured_fraction_max 0.987
_diffrn_reflns_limit_h_max 41
_diffrn_reflns_limit_h_min -39
_diffrn_reflns_limit_k_max 41
_diffrn_reflns_limit_k_min -41
_diffrn_reflns_limit_l_max 11
_diffrn_reflns_limit_l_min -11
_diffrn_reflns_number 61338
_diffrn_reflns_point_group_measured_fraction_full 0.987
_diffrn_reflns_point_group_measured_fraction_max 0.987
_diffrn_reflns_theta_full 67.679
_diffrn_reflns_theta_max 68.276
_diffrn_reflns_theta_min 2.543
_exptl_absorpt_coefficient_mu 0.756
_exptl_absorpt_correction_T_max 0.9665
_exptl_absorpt_correction_T_min 0.8513
_exptl_absorpt_correction_type numerical
_exptl_absorpt_process_details 'SADABS (Krause et al., 2015)'
_exptl_crystal_colour colourless
_exptl_crystal_density_diffrn 1.320
_exptl_crystal_description block
_exptl_crystal_F_000 4356
_exptl_crystal_recrystallization_method 'Re-crystallisation from solvent: DCM, PE'
_exptl_crystal_size_max 0.192
_exptl_crystal_size_mid 0.179
_exptl_crystal_size_min 0.081
_refine_diff_density_max 0.225
_refine_diff_density_min -0.246
_refine_diff_density_rms 0.044
_refine_ls_extinction_method none
_refine_ls_goodness_of_fit_ref 1.058
_refine_ls_hydrogen_treatment constr
_refine_ls_matrix_type full
_refine_ls_number_parameters 309
_refine_ls_number_reflns 4173
_refine_ls_number_restraints 0
_refine_ls_restrained_S_all 1.058
_refine_ls_R_factor_all 0.0440
_refine_ls_R_factor_gt 0.0365
_refine_ls_shift/su_max 0.001
_refine_ls_shift/su_mean 0.000
_refine_ls_structure_factor_coef Fsqd
_refine_ls_weighting_details 'w=1/[\s^2^(Fo^2^)+(0.0337P)^2^+15.6412P] where P=(Fo^2^+2Fc^2^)/3'
_refine_ls_weighting_scheme calc
_refine_ls_wR_factor_gt 0.0794
_refine_ls_wR_factor_ref 0.0832
_reflns_Friedel_coverage 0.000
_reflns_number_gt 3758
_reflns_number_total 4173
_reflns_threshold_expression 'I > 2\s(I)'
_cod_data_source_file d1sc01019k2.cif
_cod_data_source_block ktf010
_cod_original_cell_volume 10382.3(7)
_cod_database_code 1560949
_shelx_shelxl_version_number 2018/3
_shelx_space_group_comment
; 
The symmetry employed for this shelxl refinement is uniquely defined 
by the following loop, which should always be used as a source of 
symmetry information in preference to the above space-group names. 
They are only intended as comments. 
;
_shelx_estimated_absorpt_t_min 0.869
_shelx_estimated_absorpt_t_max 0.941

loop_
_space_group_symop_operation_xyz
'x, y, z'
'-y, x-y, z'
'-x+y, -x, z'
'x+2/3, y+1/3, z+1/3'
'-y+2/3, x-y+1/3, z+1/3'
'-x+y+2/3, -x+1/3, z+1/3'
'x+1/3, y+2/3, z+2/3'
'-y+1/3, x-y+2/3, z+2/3'
'-x+y+1/3, -x+2/3, z+2/3'
'-x, -y, -z'
'y, -x+y, -z'
'x-y, x, -z'
'-x+2/3, -y+1/3, -z+1/3'
'y+2/3, -x+y+1/3, -z+1/3'
'x-y+2/3, x+1/3, -z+1/3'
'-x+1/3, -y+2/3, -z+2/3'
'y+1/3, -x+y+2/3, -z+2/3'
'x-y+1/3, x+2/3, -z+2/3'

loop_
_atom_site_label
_atom_site_type_symbol
_atom_site_fract_x
_atom_site_fract_y
_atom_site_fract_z
_atom_site_U_iso_or_equiv
_atom_site_adp_type
_atom_site_occupancy
_atom_site_site_symmetry_order
_atom_site_calc_flag
_atom_site_refinement_flags_posn
_atom_site_refinement_flags_adp
_atom_site_refinement_flags_occupancy
_atom_site_disorder_assembly
_atom_site_disorder_group
O1 O 0.42237(3) 0.32041(3) 0.27340(9) 0.0211(2) Uani 1 1 d . . . . .
O2 O 0.49633(3) 0.35096(3) 0.28848(9) 0.0234(2) Uani 1 1 d . . . . .
O3 O 0.41097(3) 0.26688(3) 0.48140(8) 0.01447(18) Uani 1 1 d . . . . .
O4 O 0.49060(3) 0.25082(3) 0.22722(9) 0.0226(2) Uani 1 1 d . . . . .
O5 O 0.56888(3) 0.25522(3) 0.29986(9) 0.0212(2) Uani 1 1 d . . . . .
O6 O 0.55413(3) 0.26718(3) 0.51190(9) 0.01826(19) Uani 1 1 d . . . . .
C1 C 0.38492(5) 0.33573(5) 0.09837(14) 0.0279(3) Uani 1 1 d . . . . .
H1A H 0.387326 0.347066 0.006521 0.042 Uiso 1 1 calc R U . . .
H1B H 0.378567 0.353681 0.160827 0.042 Uiso 1 1 calc R U . . .
H1C H 0.360831 0.304747 0.102330 0.042 Uiso 1 1 calc R U . . .
C2 C 0.42798(5) 0.33831(5) 0.13739(14) 0.0277(3) Uani 1 1 d . . . . .
H2A H 0.435066 0.320741 0.073991 0.033 Uiso 1 1 calc R U . . .
H2B H 0.452533 0.369532 0.135159 0.033 Uiso 1 1 calc R U . . .
C3 C 0.45973(4) 0.32927(4) 0.33597(12) 0.0150(2) Uani 1 1 d . . . . .
C4 C 0.45046(4) 0.30931(4) 0.48053(12) 0.0140(2) Uani 1 1 d . . . . .
C5 C 0.48822(4) 0.29943(4) 0.51983(12) 0.0136(2) Uani 1 1 d . . . . .
H5 H 0.516117 0.320695 0.471465 0.016 Uiso 1 1 calc R U . . .
C6 C 0.46975(4) 0.25172(4) 0.45856(12) 0.0135(2) Uani 1 1 d . . . . .
H6 H 0.467747 0.230615 0.530393 0.016 Uiso 1 1 calc R U . . .
C7 C 0.49942(4) 0.25255(4) 0.34523(12) 0.0147(2) Uani 1 1 d . . . . .
C8 C 0.54505(4) 0.25811(4) 0.38204(12) 0.0153(2) Uani 1 1 d . . . . .
C9 C 0.59929(4) 0.28016(5) 0.54954(14) 0.0256(3) Uani 1 1 d . . . . .
H9A H 0.604927 0.291617 0.641967 0.038 Uiso 1 1 calc R U . . .
H9B H 0.620053 0.303341 0.488078 0.038 Uiso 1 1 calc R U . . .
H9C H 0.603445 0.254318 0.544033 0.038 Uiso 1 1 calc R U . . .
C11 C 0.44476(4) 0.34165(4) 0.56946(12) 0.0150(2) Uani 1 1 d . . . . .
C12 C 0.48158(4) 0.38246(4) 0.60180(14) 0.0217(3) Uani 1 1 d . . . . .
H12 H 0.510237 0.389404 0.571093 0.026 Uiso 1 1 calc R U . . .
C13 C 0.47664(5) 0.41306(4) 0.67868(14) 0.0257(3) Uani 1 1 d . . . . .
H13 H 0.502025 0.440522 0.702373 0.031 Uiso 1 1 calc R U . . .
C14 C 0.43486(5) 0.40378(4) 0.72110(14) 0.0244(3) Uani 1 1 d . . . . .
H14 H 0.431436 0.425013 0.772099 0.029 Uiso 1 1 calc R U . . .
C15 C 0.39822(4) 0.36335(5) 0.68851(14) 0.0243(3) Uani 1 1 d . . . . .
H15 H 0.369534 0.356817 0.717592 0.029 Uiso 1 1 calc R U . . .
C16 C 0.40296(4) 0.33213(4) 0.61352(13) 0.0198(3) Uani 1 1 d . . . . .
H16 H 0.377614 0.304320 0.592448 0.024 Uiso 1 1 calc R U . . .
C21 C 0.49730(4) 0.30260(4) 0.66937(12) 0.0155(2) Uani 1 1 d . . . . .
C22 C 0.53724(4) 0.33736(4) 0.71788(13) 0.0221(3) Uani 1 1 d . . . . .
H22 H 0.559218 0.356924 0.656098 0.026 Uiso 1 1 calc R U . . .
C23 C 0.54533(5) 0.34376(5) 0.85527(14) 0.0293(3) Uani 1 1 d . . . . .
H23 H 0.572393 0.368047 0.886988 0.035 Uiso 1 1 calc R U . . .
C24 C 0.51394(5) 0.31473(5) 0.94640(13) 0.0276(3) Uani 1 1 d . . . . .
H24 H 0.519408 0.319067 1.040500 0.033 Uiso 1 1 calc R U . . .
C25 C 0.47465(5) 0.27946(5) 0.89937(13) 0.0247(3) Uani 1 1 d . . . . .
H25 H 0.453389 0.259090 0.961355 0.030 Uiso 1 1 calc R U . . .
C26 C 0.46610(4) 0.27365(4) 0.76205(13) 0.0202(3) Uani 1 1 d . . . . .
H26 H 0.438711 0.249687 0.730899 0.024 Uiso 1 1 calc R U . . .
C31 C 0.42273(4) 0.23845(4) 0.40746(12) 0.0147(2) Uani 1 1 d . . . . .
H31 H 0.424969 0.246453 0.309862 0.018 Uiso 1 1 calc R U . . .
C32 C 0.38707(4) 0.19053(4) 0.42270(12) 0.0162(2) Uani 1 1 d . . . . .
C33 C 0.36726(5) 0.16569(5) 0.30834(15) 0.0290(3) Uani 1 1 d . . . . .
H33 H 0.376591 0.179101 0.222174 0.035 Uiso 1 1 calc R U . . .
C34 C 0.33393(6) 0.12143(5) 0.31729(16) 0.0363(4) Uani 1 1 d . . . . .
H34 H 0.321155 0.104719 0.237592 0.044 Uiso 1 1 calc R U . . .
C35 C 0.31944(4) 0.10183(4) 0.44143(16) 0.0278(3) Uani 1 1 d . . . . .
H35 H 0.296104 0.071845 0.447959 0.033 Uiso 1 1 calc R U . . .
C36 C 0.33905(5) 0.12604(5) 0.55603(15) 0.0320(3) Uani 1 1 d . . . . .
H36 H 0.329394 0.112590 0.642009 0.038 Uiso 1 1 calc R U . . .
C37 C 0.37288(5) 0.17003(5) 0.54694(14) 0.0289(3) Uani 1 1 d . . . . .
H37 H 0.386449 0.186232 0.626812 0.035 Uiso 1 1 calc R U . . .

loop_
_atom_site_aniso_label
_atom_site_aniso_U_11
_atom_site_aniso_U_22
_atom_site_aniso_U_33
_atom_site_aniso_U_23
_atom_site_aniso_U_13
_atom_site_aniso_U_12
O1 0.0170(4) 0.0270(5) 0.0199(4) 0.0062(4) -0.0014(3) 0.0115(4)
O2 0.0162(4) 0.0287(5) 0.0231(5) 0.0072(4) 0.0032(3) 0.0096(4)
O3 0.0109(4) 0.0114(4) 0.0202(4) -0.0016(3) 0.0009(3) 0.0049(3)
O4 0.0253(5) 0.0294(5) 0.0168(5) -0.0007(4) 0.0013(4) 0.0164(4)
O5 0.0180(4) 0.0183(4) 0.0283(5) -0.0017(4) 0.0056(4) 0.0099(4)
O6 0.0143(4) 0.0206(4) 0.0209(4) 0.0012(3) 0.0003(3) 0.0095(3)
C1 0.0301(7) 0.0301(7) 0.0268(7) 0.0014(6) -0.0083(6) 0.0175(6)
C2 0.0294(7) 0.0386(8) 0.0206(7) 0.0094(6) 0.0014(5) 0.0212(6)
C3 0.0152(6) 0.0133(5) 0.0180(6) -0.0014(4) -0.0008(4) 0.0082(5)
C4 0.0104(5) 0.0127(5) 0.0176(6) 0.0004(4) 0.0001(4) 0.0048(4)
C5 0.0121(5) 0.0130(5) 0.0164(6) -0.0003(4) 0.0006(4) 0.0067(4)
C6 0.0128(5) 0.0126(5) 0.0158(6) -0.0006(4) 0.0000(4) 0.0068(4)
C7 0.0159(6) 0.0100(5) 0.0183(6) 0.0003(4) 0.0015(4) 0.0066(4)
C8 0.0158(6) 0.0091(5) 0.0209(6) 0.0010(4) 0.0024(5) 0.0060(5)
C9 0.0154(6) 0.0291(7) 0.0310(7) -0.0004(6) -0.0039(5) 0.0101(5)
C11 0.0167(6) 0.0144(6) 0.0156(6) 0.0016(4) 0.0005(4) 0.0091(5)
C12 0.0171(6) 0.0175(6) 0.0292(7) -0.0021(5) 0.0033(5) 0.0078(5)
C13 0.0236(7) 0.0156(6) 0.0340(7) -0.0056(5) 0.0013(5) 0.0068(5)
C14 0.0310(7) 0.0209(6) 0.0258(7) -0.0028(5) 0.0042(5) 0.0163(6)
C15 0.0210(6) 0.0253(7) 0.0300(7) -0.0004(5) 0.0072(5) 0.0141(6)
C16 0.0158(6) 0.0176(6) 0.0252(6) -0.0009(5) 0.0017(5) 0.0078(5)
C21 0.0156(6) 0.0165(6) 0.0177(6) -0.0018(5) -0.0015(4) 0.0106(5)
C22 0.0190(6) 0.0216(6) 0.0212(6) -0.0001(5) -0.0023(5) 0.0069(5)
C23 0.0252(7) 0.0281(7) 0.0260(7) -0.0052(6) -0.0095(6) 0.0068(6)
C24 0.0312(7) 0.0340(8) 0.0166(6) -0.0037(5) -0.0060(5) 0.0155(6)
C25 0.0258(7) 0.0290(7) 0.0185(6) 0.0022(5) 0.0025(5) 0.0130(6)
C26 0.0178(6) 0.0203(6) 0.0199(6) -0.0015(5) -0.0007(5) 0.0076(5)
C31 0.0143(6) 0.0151(6) 0.0160(6) -0.0019(4) 0.0000(4) 0.0083(5)
C32 0.0125(5) 0.0145(6) 0.0232(6) -0.0021(5) 0.0002(5) 0.0079(5)
C33 0.0341(8) 0.0199(7) 0.0251(7) -0.0018(5) -0.0059(6) 0.0076(6)
C34 0.0406(9) 0.0203(7) 0.0357(8) -0.0071(6) -0.0144(7) 0.0060(6)
C35 0.0184(6) 0.0148(6) 0.0461(9) -0.0016(6) -0.0007(6) 0.0052(5)
C36 0.0342(8) 0.0208(7) 0.0316(8) 0.0030(6) 0.0106(6) 0.0067(6)
C37 0.0329(8) 0.0197(7) 0.0222(7) -0.0031(5) 0.0032(6) 0.0042(6)

loop_
_atom_type_symbol
_atom_type_description
_atom_type_scat_dispersion_real
_atom_type_scat_dispersion_imag
_atom_type_scat_source
C C 0.0181 0.0091 'International Tables Vol C Tables 4.2.6.8 and 6.1.1.4'
H H 0.0000 0.0000 'International Tables Vol C Tables 4.2.6.8 and 6.1.1.4'
O O 0.0492 0.0322 'International Tables Vol C Tables 4.2.6.8 and 6.1.1.4'

loop_
_geom_angle_atom_site_label_1
_geom_angle_atom_site_label_2
_geom_angle_atom_site_label_3
_geom_angle
_geom_angle_site_symmetry_1
_geom_angle_site_symmetry_3
_geom_angle_publ_flag
C3 O1 C2 115.28(10) . . ?
C4 O3 C31 104.42(8) . . ?
C8 O6 C9 114.61(10) . . ?
O1 C2 C1 107.23(11) . . ?
O2 C3 O1 124.47(11) . . ?
O2 C3 C4 123.98(10) . . ?
O1 C3 C4 111.53(10) . . ?
O3 C4 C11 110.35(9) . . ?
O3 C4 C3 110.14(9) . . ?
C11 C4 C3 106.31(9) . . ?
O3 C4 C5 104.53(9) . . ?
C11 C4 C5 116.89(9) . . ?
C3 C4 C5 108.57(9) . . ?
C21 C5 C4 113.38(9) . . ?
C21 C5 C6 114.70(9) . . ?
C4 C5 C6 100.98(9) . . ?
C7 C6 C31 111.71(9) . . ?
C7 C6 C5 110.60(9) . . ?
C31 C6 C5 104.79(9) . . ?
O4 C7 C6 124.50(11) . . ?
O4 C7 C8 117.18(10) . . ?
C6 C7 C8 118.26(10) . . ?
O5 C8 O6 125.95(11) . . ?
O5 C8 C7 122.48(11) . . ?
O6 C8 C7 111.56(10) . . ?
C16 C11 C12 119.29(11) . . ?
C16 C11 C4 120.97(11) . . ?
C12 C11 C4 119.66(10) . . ?
C13 C12 C11 120.31(12) . . ?
C14 C13 C12 120.37(12) . . ?
C15 C14 C13 119.39(12) . . ?
C14 C15 C16 120.64(12) . . ?
C11 C16 C15 119.99(12) . . ?
C22 C21 C26 118.42(11) . . ?
C22 C21 C5 118.96(11) . . ?
C26 C21 C5 122.50(11) . . ?
C23 C22 C21 120.85(12) . . ?
C24 C23 C22 120.09(13) . . ?
C25 C24 C23 119.57(12) . . ?
C24 C25 C26 120.34(13) . . ?
C25 C26 C21 120.68(12) . . ?
O3 C31 C32 110.34(9) . . ?
O3 C31 C6 104.36(9) . . ?
C32 C31 C6 117.37(10) . . ?
C33 C32 C37 118.11(12) . . ?
C33 C32 C31 119.03(11) . . ?
C37 C32 C31 122.86(11) . . ?
C32 C33 C34 121.14(13) . . ?
C35 C34 C33 120.09(14) . . ?
C34 C35 C36 119.38(13) . . ?
C35 C36 C37 120.48(14) . . ?
C32 C37 C36 120.76(13) . . ?

loop_
_geom_bond_atom_site_label_1
_geom_bond_atom_site_label_2
_geom_bond_distance
_geom_bond_site_symmetry_2
_geom_bond_publ_flag
O1 C3 1.3292(15) . ?
O1 C2 1.4582(15) . ?
O2 C3 1.2039(15) . ?
O3 C4 1.4264(13) . ?
O3 C31 1.4442(13) . ?
O4 C7 1.2045(15) . ?
O5 C8 1.2019(15) . ?
O6 C8 1.3270(15) . ?
O6 C9 1.4485(15) . ?
C1 C2 1.5041(19) . ?
C3 C4 1.5556(16) . ?
C4 C11 1.5179(16) . ?
C4 C5 1.5633(15) . ?
C5 C21 1.5099(16) . ?
C5 C6 1.5707(15) . ?
C6 C7 1.5166(16) . ?
C6 C31 1.5449(15) . ?
C7 C8 1.5424(16) . ?
C11 C16 1.3896(17) . ?
C11 C12 1.3919(17) . ?
C12 C13 1.3876(18) . ?
C13 C14 1.386(2) . ?
C14 C15 1.383(2) . ?
C15 C16 1.3918(18) . ?
C21 C22 1.3932(17) . ?
C21 C26 1.3940(18) . ?
C22 C23 1.3877(19) . ?
C23 C24 1.388(2) . ?
C24 C25 1.383(2) . ?
C25 C26 1.3880(18) . ?
C31 C32 1.5062(16) . ?
C32 C33 1.3832(18) . ?
C32 C37 1.3856(19) . ?
C33 C34 1.391(2) . ?
C34 C35 1.376(2) . ?
C35 C36 1.376(2) . ?
C36 C37 1.389(2) . ?

loop_
_geom_torsion_atom_site_label_1
_geom_torsion_atom_site_label_2
_geom_torsion_atom_site_label_3
_geom_torsion_atom_site_label_4
_geom_torsion
_geom_torsion_site_symmetry_1
_geom_torsion_site_symmetry_2
_geom_torsion_site_symmetry_3
_geom_torsion_site_symmetry_4
_geom_torsion_publ_flag
C3 O1 C2 C1 -165.21(11) . . . . ?
C2 O1 C3 O2 1.14(18) . . . . ?
C2 O1 C3 C4 179.36(10) . . . . ?
C31 O3 C4 C11 -173.26(9) . . . . ?
C31 O3 C4 C3 69.67(10) . . . . ?
C31 O3 C4 C5 -46.79(10) . . . . ?
O2 C3 C4 O3 -143.59(11) . . . . ?
O1 C3 C4 O3 38.17(13) . . . . ?
O2 C3 C4 C11 96.85(13) . . . . ?
O1 C3 C4 C11 -81.38(11) . . . . ?
O2 C3 C4 C5 -29.69(15) . . . . ?
O1 C3 C4 C5 152.07(9) . . . . ?
O3 C4 C5 C21 -91.80(11) . . . . ?
C11 C4 C5 C21 30.49(14) . . . . ?
C3 C4 C5 C21 150.67(10) . . . . ?
O3 C4 C5 C6 31.41(10) . . . . ?
C11 C4 C5 C6 153.70(10) . . . . ?
C3 C4 C5 C6 -86.13(10) . . . . ?
C21 C5 C6 C7 -123.18(11) . . . . ?
C4 C5 C6 C7 114.53(10) . . . . ?
C21 C5 C6 C31 116.29(10) . . . . ?
C4 C5 C6 C31 -6.01(11) . . . . ?
C31 C6 C7 O4 12.11(16) . . . . ?
C5 C6 C7 O4 -104.20(13) . . . . ?
C31 C6 C7 C8 -170.81(9) . . . . ?
C5 C6 C7 C8 72.88(12) . . . . ?
C9 O6 C8 O5 8.45(17) . . . . ?
C9 O6 C8 C7 -170.14(10) . . . . ?
O4 C7 C8 O5 -9.40(17) . . . . ?
C6 C7 C8 O5 173.31(11) . . . . ?
O4 C7 C8 O6 169.25(10) . . . . ?
C6 C7 C8 O6 -8.04(14) . . . . ?
O3 C4 C11 C16 -14.58(15) . . . . ?
C3 C4 C11 C16 104.84(12) . . . . ?
C5 C4 C11 C16 -133.79(12) . . . . ?
O3 C4 C11 C12 168.79(11) . . . . ?
C3 C4 C11 C12 -71.79(13) . . . . ?
C5 C4 C11 C12 49.57(15) . . . . ?
C16 C11 C12 C13 0.82(19) . . . . ?
C4 C11 C12 C13 177.51(12) . . . . ?
C11 C12 C13 C14 -1.7(2) . . . . ?
C12 C13 C14 C15 1.3(2) . . . . ?
C13 C14 C15 C16 -0.2(2) . . . . ?
C12 C11 C16 C15 0.34(19) . . . . ?
C4 C11 C16 C15 -176.31(11) . . . . ?
C14 C15 C16 C11 -0.7(2) . . . . ?
C4 C5 C21 C22 -110.83(12) . . . . ?
C6 C5 C21 C22 133.88(11) . . . . ?
C4 C5 C21 C26 65.15(14) . . . . ?
C6 C5 C21 C26 -50.14(15) . . . . ?
C26 C21 C22 C23 -1.73(19) . . . . ?
C5 C21 C22 C23 174.42(12) . . . . ?
C21 C22 C23 C24 1.6(2) . . . . ?
C22 C23 C24 C25 0.0(2) . . . . ?
C23 C24 C25 C26 -1.5(2) . . . . ?
C24 C25 C26 C21 1.4(2) . . . . ?
C22 C21 C26 C25 0.21(18) . . . . ?
C5 C21 C26 C25 -175.79(12) . . . . ?
C4 O3 C31 C32 169.08(9) . . . . ?
C4 O3 C31 C6 42.14(10) . . . . ?
C7 C6 C31 O3 -140.51(9) . . . . ?
C5 C6 C31 O3 -20.71(11) . . . . ?
C7 C6 C31 C32 97.05(12) . . . . ?
C5 C6 C31 C32 -143.16(10) . . . . ?
O3 C31 C32 C33 123.51(12) . . . . ?
C6 C31 C32 C33 -117.18(13) . . . . ?
O3 C31 C32 C37 -56.16(15) . . . . ?
C6 C31 C32 C37 63.16(16) . . . . ?
C37 C32 C33 C34 0.2(2) . . . . ?
C31 C32 C33 C34 -179.45(13) . . . . ?
C32 C33 C34 C35 1.3(2) . . . . ?
C33 C34 C35 C36 -1.8(2) . . . . ?
C34 C35 C36 C37 0.6(2) . . . . ?
C33 C32 C37 C36 -1.4(2) . . . . ?
C31 C32 C37 C36 178.31(13) . . . . ?
C35 C36 C37 C32 0.9(2) . . . . ?
